data_1571493
loop_
_publ_author_name
'Awang Adam, Raudhatul Nadhirah'
'Keasberry, Natasha Ann'
'Sheikh Abdul Hamid, Malai Haniti'

_publ_section_title
;
 mer-Bis(quinoline-2-carboxaldehyde 4-ethylthiosemicarbazonato)nickel(II)
 methanol 0.33-solvate 0.67-hydrate
;
_journal_coeditor_code BH4083
_journal_issue 4
_journal_name_full IUCrData
_journal_paper_doi 10.1107/S2414314624003390
_journal_volume 9
_journal_year 2024
_chemical_formula_iupac '[Ni (C13 H13 N4 S1)2], 0.328C H4 O, 0.672H2 O'
_chemical_formula_moiety 'C26 H26 N8 Ni S2, 0.328(C H4 O), 0.672(H2 O)'
_chemical_formula_sum 'C26.33 H28.65 N8 Ni O S2'
_chemical_formula_weight 595.97
_chemical_melting_point 541
_chemical_name_systematic
'<i>mer</i>-Bis(quinoline-2-carboxaldehyde 4-ethylthiosemicarbazonato)nickel(II) methanol 0.33-solvate 0.67-hydrate'
_space_group_crystal_system monoclinic
_space_group_IT_number 14
_space_group_name_Hall '-P 2yn'
_space_group_name_H-M_alt 'P 1 21/n 1'
_atom_sites_solution_hydrogens mixed
_atom_sites_solution_primary dual
_atom_sites_solution_secondary difmap
_audit_creation_method SHELXL-2019/1
_cell_angle_alpha 90
_cell_angle_beta 100.161(2)
_cell_angle_gamma 90
_cell_formula_units_Z 4
_cell_length_a 10.0560(6)
_cell_length_b 21.3696(9)
_cell_length_c 12.5648(6)
_cell_measurement_reflns_used 9658
_cell_measurement_temperature 100(2)
_cell_measurement_theta_max 30.36
_cell_measurement_theta_min 2.58
_cell_volume 2657.7(2)
_computing_cell_refinement 'APEX4 (Bruker, 2016)'
_computing_data_collection 'APEX4 (Bruker, 2016)'
_computing_data_reduction 'SAINT (Bruker, 2016)'
_computing_molecular_graphics 'Mercury (Macrae et al., 2020)'
_computing_publication_material 'publCIF (Westrip, 2010)'
_computing_structure_refinement 'SHELXL2019 (Sheldrick, 2015b)'
_computing_structure_solution 'SHELXT2018 (Sheldrick, 2015a)'
_diffrn_ambient_temperature 100(2)
_diffrn_measured_fraction_theta_full 0.998
_diffrn_measured_fraction_theta_max 0.998
_diffrn_measurement_device_type 'Bruker D8 Venture'
_diffrn_measurement_method '\f and \w scans'
_diffrn_radiation_type MoK\a
_diffrn_radiation_wavelength 0.71073
_diffrn_reflns_av_R_equivalents 0.0758
_diffrn_reflns_av_unetI/netI 0.0264
_diffrn_reflns_limit_h_max 14
_diffrn_reflns_limit_h_min -14
_diffrn_reflns_limit_k_max 30
_diffrn_reflns_limit_k_min -30
_diffrn_reflns_limit_l_max 17
_diffrn_reflns_limit_l_min -17
_diffrn_reflns_number 143112
_diffrn_reflns_theta_full 25.242
_diffrn_reflns_theta_max 30.510
_diffrn_reflns_theta_min 3.009
_diffrn_source 'Microfocus Sealed Tube'
_exptl_absorpt_coefficient_mu 0.925
_exptl_absorpt_correction_T_max 0.7461
_exptl_absorpt_correction_T_min 0.7095
_exptl_absorpt_correction_type multi-scan
_exptl_absorpt_process_details '(SADABS; Krause et al., 2015)'
_exptl_crystal_colour 'dark brown'
_exptl_crystal_density_diffrn 1.489
_exptl_crystal_density_method 'Not measured'
_exptl_crystal_description rod
_exptl_crystal_F_000 1242
_exptl_crystal_size_max 0.131
_exptl_crystal_size_mid 0.126
_exptl_crystal_size_min 0.096
_refine_diff_density_max 0.462
_refine_diff_density_min -0.475
_refine_ls_extinction_method none
_refine_ls_goodness_of_fit_ref 1.081
_refine_ls_hydrogen_treatment mixed
_refine_ls_matrix_type full
_refine_ls_number_parameters 385
_refine_ls_number_reflns 8094
_refine_ls_number_restraints 36
_refine_ls_restrained_S_all 1.084
_refine_ls_R_factor_all 0.0385
_refine_ls_R_factor_gt 0.0355
_refine_ls_shift/su_max 0.002
_refine_ls_shift/su_mean 0.000
_refine_ls_structure_factor_coef Fsqd
_refine_ls_weighting_details 'w=1/[\s^2^(Fo^2^)+(0.0226P)^2^+3.3050P] where P=(Fo^2^+2Fc^2^)/3'
_refine_ls_weighting_scheme calc
_refine_ls_wR_factor_gt 0.0808
_refine_ls_wR_factor_ref 0.0825
_reflns_number_gt 7523
_reflns_number_total 8094
_reflns_threshold_expression 'I > 2\s(I)'
_cod_data_source_file bh4083.cif
_cod_data_source_block I
_cod_original_sg_symbol_H-M 'P 21/n'
_cod_database_code 1571493

loop_
_space_group_symop_operation_xyz
'x, y, z'
'-x+1/2, y+1/2, -z+1/2'
'-x, -y, -z'
'x-1/2, -y-1/2, z-1/2'

loop_
_atom_site_type_symbol
_atom_site_label
_atom_site_fract_x
_atom_site_fract_y
_atom_site_fract_z
_atom_site_U_iso_or_equiv
_atom_site_adp_type
_atom_site_calc_flag
_atom_site_occupancy
_atom_site_disorder_assembly
_atom_site_disorder_group
Ni Ni1 0.37125(2) 0.34643(2) 0.54815(2) 0.01053(5) Uani d 1 . .
S S1 0.58288(4) 0.34892(2) 0.48937(3) 0.01341(8) Uani d 1 . .
S S2 0.23953(4) 0.30891(2) 0.37971(3) 0.01339(8) Uani d 1 . .
N N1 0.21681(13) 0.31495(6) 0.63795(11) 0.0125(2) Uani d 1 . .
N N2 0.44276(13) 0.26050(6) 0.60052(10) 0.0113(2) Uani d 1 . .
N N3 0.55983(13) 0.23412(6) 0.58182(11) 0.0126(2) Uani d 1 . .
N N4 0.74864(14) 0.25342(7) 0.50791(12) 0.0156(3) Uani d 1 . .
H H4 0.791(2) 0.2775(11) 0.4735(19) 0.024(6) Uiso d 1 . .
N N5 0.44660(13) 0.41468(6) 0.67711(10) 0.0119(2) Uani d 1 . .
N N6 0.31246(13) 0.42947(6) 0.47570(10) 0.0117(2) Uani d 1 . .
N N7 0.24729(13) 0.43707(6) 0.37230(11) 0.0130(2) Uani d 1 . .
N N8 0.14719(14) 0.38603(7) 0.21967(11) 0.0159(3) Uani d 1 . .
H H8 0.125(2) 0.3518(11) 0.187(2) 0.025(6) Uiso d 1 . .
C C1 0.10008(15) 0.34256(7) 0.65722(13) 0.0143(3) Uani d 1 . .
C C2 0.07119(17) 0.40507(8) 0.62318(15) 0.0202(3) Uani d 1 . .
H H2 0.132819 0.427501 0.588242 0.024 Uiso calc 1 . .
C C3 -0.04576(18) 0.43326(9) 0.64064(17) 0.0244(4) Uani d 1 . .
H H3 -0.064523 0.475099 0.617169 0.029 Uiso calc 1 . .
C C4 -0.13860(17) 0.40102(9) 0.69295(16) 0.0220(3) Uani d 1 . .
H H4A -0.219476 0.421041 0.703837 0.026 Uiso calc 1 . .
C C5 -0.11204(16) 0.34105(8) 0.72788(14) 0.0188(3) Uani d 1 . .
H H5 -0.174306 0.319666 0.763675 0.023 Uiso calc 1 . .
C C6 0.00747(15) 0.31046(8) 0.71120(13) 0.0148(3) Uani d 1 . .
C C7 0.03928(16) 0.24885(8) 0.74760(13) 0.0161(3) Uani d 1 . .
H H7 -0.020396 0.226208 0.784164 0.019 Uiso calc 1 . .
C C8 0.15664(16) 0.22215(7) 0.72970(13) 0.0146(3) Uani d 1 . .
H H8A 0.180217 0.181002 0.754807 0.018 Uiso calc 1 . .
C C9 0.24290(15) 0.25634(7) 0.67338(12) 0.0124(3) Uani d 1 . .
C C10 0.36676(15) 0.22762(7) 0.65212(12) 0.0124(3) Uani d 1 . .
H H10 0.390954 0.186202 0.675312 0.015 Uiso calc 1 . .
C C11 0.63063(15) 0.27363(7) 0.53007(12) 0.0124(3) Uani d 1 . .
C C12 0.80517(16) 0.19107(8) 0.53084(14) 0.0172(3) Uani d 1 . .
H H12A 0.786655 0.177009 0.601868 0.021 Uiso calc 1 . .
H H12B 0.904409 0.193044 0.535614 0.021 Uiso calc 1 . .
C C13 0.74744(19) 0.14358(8) 0.44520(16) 0.0228(3) Uani d 1 . .
H H13A 0.790999 0.102944 0.462710 0.034 Uiso calc 1 . .
H H13B 0.764093 0.157600 0.374460 0.034 Uiso calc 1 . .
H H13C 0.649940 0.139539 0.443148 0.034 Uiso calc 1 . .
C C14 0.51401(15) 0.40752(7) 0.78126(12) 0.0123(3) Uani d 1 . .
C C15 0.54723(16) 0.34674(7) 0.82233(13) 0.0147(3) Uani d 1 . .
H H15 0.524935 0.311347 0.776942 0.018 Uiso calc 1 . .
C C16 0.61140(16) 0.33856(8) 0.92725(13) 0.0164(3) Uani d 1 . .
H H16 0.632372 0.297488 0.953940 0.020 Uiso calc 1 . .
C C17 0.64651(17) 0.39034(8) 0.99577(14) 0.0181(3) Uani d 1 . .
H H17 0.689126 0.383985 1.068662 0.022 Uiso calc 1 . .
C C18 0.61934(17) 0.44984(8) 0.95752(13) 0.0173(3) Uani d 1 . .
H H18 0.645279 0.484621 1.003611 0.021 Uiso calc 1 . .
C C19 0.55302(16) 0.45990(7) 0.85004(13) 0.0142(3) Uani d 1 . .
C C20 0.52339(17) 0.52050(8) 0.80729(13) 0.0171(3) Uani d 1 . .
H H20 0.548570 0.556342 0.850925 0.020 Uiso calc 1 . .
C C21 0.45851(17) 0.52724(7) 0.70315(13) 0.0163(3) Uani d 1 . .
H H21 0.438725 0.567711 0.673239 0.020 Uiso calc 1 . .
C C22 0.42098(15) 0.47294(7) 0.64009(12) 0.0128(3) Uani d 1 . .
C C23 0.35131(16) 0.47991(7) 0.52932(13) 0.0136(3) Uani d 1 . .
H H23 0.334804 0.520070 0.497294 0.016 Uiso calc 1 . .
C C24 0.21181(15) 0.38279(7) 0.32265(12) 0.0121(3) Uani d 1 . .
C C25 0.1078(15) 0.4456(8) 0.1591(14) 0.021(2) Uani d 0.58(2) A 1
H H25A 0.161021 0.480574 0.196717 0.025 Uiso calc 0.58(2) A 1
H H25B 0.130426 0.442171 0.085764 0.025 Uiso calc 0.58(2) A 1
C C26 -0.0373(7) 0.4598(3) 0.1497(11) 0.0455(18) Uani d 0.58(2) A 1
H H26A -0.055776 0.501394 0.117810 0.068 Uiso calc 0.58(2) A 1
H H26B -0.062309 0.458858 0.221588 0.068 Uiso calc 0.58(2) A 1
H H26C -0.090205 0.428441 0.103356 0.068 Uiso calc 0.58(2) A 1
C C25A 0.1242(19) 0.4421(11) 0.1610(18) 0.017(2) Uani d 0.42(2) A 2
H H25C 0.181819 0.443287 0.104807 0.021 Uiso calc 0.42(2) A 2
H H25D 0.149015 0.478010 0.210232 0.021 Uiso calc 0.42(2) A 2
C C26A -0.0277(10) 0.4477(6) 0.1064(12) 0.041(2) Uani d 0.42(2) A 2
H H26D -0.043953 0.489086 0.073039 0.061 Uiso calc 0.42(2) A 2
H H26E -0.085129 0.442191 0.161080 0.061 Uiso calc 0.42(2) A 2
H H26F -0.049072 0.415319 0.050730 0.061 Uiso calc 0.42(2) A 2
O O1W 0.9174(12) 0.3352(4) 0.3991(10) 0.0262(8) Uani d 0.672(6) B 1
H H1W 0.926373 0.363814 0.449173 0.039 Uiso d 0.672(6) B 1
H H2W 0.999607 0.326761 0.391031 0.039 Uiso d 0.672(6) B 1
O O1S 0.924(3) 0.3269(10) 0.394(2) 0.0262(8) Uani d 0.328(6) B 2
H H1S 1.007535 0.322428 0.413664 0.039 Uiso calc 0.328(6) B 2
C C1S 0.8922(6) 0.3926(3) 0.3797(5) 0.0262(8) Uani d 0.328(6) B 2
H H1A 0.828778 0.404763 0.426964 0.039 Uiso calc 0.328(6) B 2
H H1B 0.851011 0.400377 0.304168 0.039 Uiso calc 0.328(6) B 2
H H1C 0.975225 0.417242 0.398023 0.039 Uiso calc 0.328(6) B 2

loop_
_atom_site_aniso_label
_atom_site_aniso_U_11
_atom_site_aniso_U_22
_atom_site_aniso_U_33
_atom_site_aniso_U_12
_atom_site_aniso_U_13
_atom_site_aniso_U_23
Ni1 0.00948(9) 0.00951(9) 0.01260(9) 0.00096(6) 0.00196(7) 0.00092(7)
S1 0.01215(16) 0.01128(16) 0.01730(18) 0.00052(12) 0.00392(13) 0.00194(13)
S2 0.01316(16) 0.01044(15) 0.01588(17) 0.00003(12) 0.00072(13) 0.00007(13)
N1 0.0099(5) 0.0132(6) 0.0148(6) 0.0006(4) 0.0033(5) 0.0001(5)
N2 0.0094(5) 0.0121(5) 0.0122(6) 0.0006(4) 0.0012(4) -0.0004(4)
N3 0.0100(5) 0.0128(6) 0.0152(6) 0.0021(4) 0.0031(5) 0.0008(5)
N4 0.0120(6) 0.0154(6) 0.0202(7) 0.0020(5) 0.0054(5) 0.0030(5)
N5 0.0104(5) 0.0125(6) 0.0130(6) -0.0002(4) 0.0025(4) 0.0002(4)
N6 0.0100(5) 0.0131(6) 0.0122(6) 0.0018(4) 0.0022(4) 0.0007(4)
N7 0.0137(6) 0.0126(6) 0.0122(6) 0.0010(4) 0.0004(5) 0.0006(5)
N8 0.0180(6) 0.0141(6) 0.0142(6) -0.0001(5) -0.0012(5) -0.0008(5)
C1 0.0117(6) 0.0154(7) 0.0155(7) 0.0011(5) 0.0018(5) -0.0005(5)
C2 0.0163(7) 0.0166(7) 0.0297(9) 0.0037(6) 0.0094(7) 0.0032(6)
C3 0.0182(8) 0.0192(8) 0.0377(10) 0.0053(6) 0.0104(7) 0.0014(7)
C4 0.0127(7) 0.0245(8) 0.0298(9) 0.0040(6) 0.0067(6) -0.0035(7)
C5 0.0114(7) 0.0242(8) 0.0219(8) -0.0004(6) 0.0062(6) -0.0036(6)
C6 0.0103(6) 0.0195(7) 0.0148(7) -0.0008(5) 0.0025(5) -0.0015(6)
C7 0.0140(7) 0.0202(7) 0.0147(7) -0.0026(6) 0.0040(5) 0.0010(6)
C8 0.0138(7) 0.0152(7) 0.0148(7) -0.0019(5) 0.0026(5) 0.0023(5)
C9 0.0127(6) 0.0131(6) 0.0113(6) -0.0006(5) 0.0017(5) 0.0000(5)
C10 0.0122(6) 0.0107(6) 0.0144(7) 0.0005(5) 0.0024(5) 0.0010(5)
C11 0.0112(6) 0.0133(6) 0.0124(6) 0.0006(5) 0.0015(5) 0.0000(5)
C12 0.0131(7) 0.0189(7) 0.0198(8) 0.0066(6) 0.0037(6) 0.0035(6)
C13 0.0232(8) 0.0183(8) 0.0269(9) 0.0053(6) 0.0041(7) 0.0009(7)
C14 0.0098(6) 0.0141(6) 0.0133(7) -0.0001(5) 0.0024(5) 0.0002(5)
C15 0.0155(7) 0.0136(7) 0.0146(7) 0.0011(5) 0.0017(5) -0.0003(5)
C16 0.0159(7) 0.0159(7) 0.0168(7) 0.0021(5) 0.0015(6) 0.0020(6)
C17 0.0171(7) 0.0202(7) 0.0155(7) 0.0005(6) -0.0012(6) 0.0001(6)
C18 0.0183(7) 0.0170(7) 0.0153(7) -0.0018(6) -0.0009(6) -0.0024(6)
C19 0.0137(7) 0.0143(7) 0.0145(7) -0.0012(5) 0.0020(5) -0.0006(5)
C20 0.0209(8) 0.0134(7) 0.0160(7) -0.0019(6) 0.0009(6) -0.0020(6)
C21 0.0201(7) 0.0117(6) 0.0170(7) -0.0008(5) 0.0030(6) -0.0004(5)
C22 0.0119(6) 0.0124(6) 0.0140(7) -0.0002(5) 0.0026(5) 0.0000(5)
C23 0.0144(7) 0.0115(6) 0.0146(7) 0.0010(5) 0.0021(5) 0.0019(5)
C24 0.0093(6) 0.0132(6) 0.0138(7) 0.0006(5) 0.0022(5) 0.0006(5)
C25 0.030(5) 0.014(2) 0.017(2) 0.004(3) -0.002(3) 0.0074(18)
C26 0.028(2) 0.031(2) 0.068(4) 0.0062(17) -0.017(3) 0.003(3)
C25A 0.010(3) 0.022(4) 0.016(3) 0.001(3) -0.006(2) -0.003(3)
C26A 0.030(3) 0.037(4) 0.049(5) 0.002(3) -0.011(3) 0.020(3)
O1W 0.0180(11) 0.033(2) 0.0285(12) -0.0032(15) 0.0077(8) -0.0046(16)
O1S 0.0180(11) 0.033(2) 0.0285(12) -0.0032(15) 0.0077(8) -0.0046(16)
C1S 0.0180(11) 0.033(2) 0.0285(12) -0.0032(15) 0.0077(8) -0.0046(16)

loop_
_atom_type_symbol
_atom_type_description
_atom_type_scat_dispersion_real
_atom_type_scat_dispersion_imag
_atom_type_scat_source
C C 0.0033 0.0016 'International Tables Vol C Tables 4.2.6.8 and 6.1.1.4'
H H 0.0000 0.0000 'International Tables Vol C Tables 4.2.6.8 and 6.1.1.4'
N N 0.0061 0.0033 'International Tables Vol C Tables 4.2.6.8 and 6.1.1.4'
Ni Ni 0.3393 1.1124 'International Tables Vol C Tables 4.2.6.8 and 6.1.1.4'
S S 0.1246 0.1234 'International Tables Vol C Tables 4.2.6.8 and 6.1.1.4'
O O 0.0106 0.0060 'International Tables Vol C Tables 4.2.6.8 and 6.1.1.4'

loop_
_geom_angle_atom_site_label_1
_geom_angle_atom_site_label_2
_geom_angle_atom_site_label_3
_geom_angle_site_symmetry_1
_geom_angle_site_symmetry_3
_geom_angle
_geom_angle_publ_flag
N6 Ni1 N2 . . 171.31(5) ?
N6 Ni1 N1 . . 108.87(5) ?
N2 Ni1 N1 . . 78.34(5) ?
N6 Ni1 N5 . . 77.74(5) ?
N2 Ni1 N5 . . 107.56(5) ?
N1 Ni1 N5 . . 90.43(5) ?
N6 Ni1 S1 . . 92.69(4) ?
N2 Ni1 S1 . . 80.56(4) ?
N1 Ni1 S1 . . 158.05(4) ?
N5 Ni1 S1 . . 90.18(4) ?
N6 Ni1 S2 . . 80.04(4) ?
N2 Ni1 S2 . . 95.23(4) ?
N1 Ni1 S2 . . 91.16(4) ?
N5 Ni1 S2 . . 157.00(4) ?
S1 Ni1 S2 . . 96.747(15) ?
C11 S1 Ni1 . . 96.00(5) ?
C24 S2 Ni1 . . 94.75(5) ?
C9 N1 C1 . . 117.82(13) ?
C9 N1 Ni1 . . 110.17(10) ?
C1 N1 Ni1 . . 131.89(11) ?
C10 N2 N3 . . 117.81(13) ?
C10 N2 Ni1 . . 116.44(10) ?
N3 N2 Ni1 . . 125.69(10) ?
C11 N3 N2 . . 111.78(12) ?
C11 N4 C12 . . 125.70(14) ?
C11 N4 H4 . . 117.6(16) ?
C12 N4 H4 . . 116.6(16) ?
C22 N5 C14 . . 117.88(13) ?
C22 N5 Ni1 . . 109.80(10) ?
C14 N5 Ni1 . . 132.30(10) ?
C23 N6 N7 . . 116.66(13) ?
C23 N6 Ni1 . . 117.15(10) ?
N7 N6 Ni1 . . 125.86(10) ?
C24 N7 N6 . . 112.77(12) ?
C24 N8 C25A . . 123.8(9) ?
C24 N8 C25 . . 124.9(7) ?
C24 N8 H8 . . 117.5(16) ?
C25A N8 H8 . . 118.5(19) ?
C25 N8 H8 . . 117.6(17) ?
N1 C1 C2 . . 119.21(14) ?
N1 C1 C6 . . 121.95(14) ?
C2 C1 C6 . . 118.83(14) ?
C3 C2 C1 . . 120.07(16) ?
C3 C2 H2 . . 120.0 ?
C1 C2 H2 . . 120.0 ?
C2 C3 C4 . . 121.03(17) ?
C2 C3 H3 . . 119.5 ?
C4 C3 H3 . . 119.5 ?
C5 C4 C3 . . 119.96(16) ?
C5 C4 H4A . . 120.0 ?
C3 C4 H4A . . 120.0 ?
C4 C5 C6 . . 120.58(16) ?
C4 C5 H5 . . 119.7 ?
C6 C5 H5 . . 119.7 ?
C7 C6 C5 . . 122.16(15) ?
C7 C6 C1 . . 118.33(14) ?
C5 C6 C1 . . 119.50(15) ?
C8 C7 C6 . . 119.31(15) ?
C8 C7 H7 . . 120.3 ?
C6 C7 H7 . . 120.3 ?
C7 C8 C9 . . 119.38(15) ?
C7 C8 H8A . . 120.3 ?
C9 C8 H8A . . 120.3 ?
N1 C9 C8 . . 123.19(14) ?
N1 C9 C10 . . 117.21(13) ?
C8 C9 C10 . . 119.61(14) ?
N2 C10 C9 . . 117.62(13) ?
N2 C10 H10 . . 121.2 ?
C9 C10 H10 . . 121.2 ?
N4 C11 N3 . . 117.59(14) ?
N4 C11 S1 . . 116.67(12) ?
N3 C11 S1 . . 125.74(12) ?
N4 C12 C13 . . 112.58(14) ?
N4 C12 H12A . . 109.1 ?
C13 C12 H12A . . 109.1 ?
N4 C12 H12B . . 109.1 ?
C13 C12 H12B . . 109.1 ?
H12A C12 H12B . . 107.8 ?
C12 C13 H13A . . 109.5 ?
C12 C13 H13B . . 109.5 ?
H13A C13 H13B . . 109.5 ?
C12 C13 H13C . . 109.5 ?
H13A C13 H13C . . 109.5 ?
H13B C13 H13C . . 109.5 ?
N5 C14 C15 . . 119.67(14) ?
N5 C14 C19 . . 121.82(14) ?
C15 C14 C19 . . 118.50(14) ?
C16 C15 C14 . . 120.50(15) ?
C16 C15 H15 . . 119.7 ?
C14 C15 H15 . . 119.7 ?
C15 C16 C17 . . 120.78(15) ?
C15 C16 H16 . . 119.6 ?
C17 C16 H16 . . 119.6 ?
C18 C17 C16 . . 120.13(15) ?
C18 C17 H17 . . 119.9 ?
C16 C17 H17 . . 119.9 ?
C17 C18 C19 . . 120.52(15) ?
C17 C18 H18 . . 119.7 ?
C19 C18 H18 . . 119.7 ?
C18 C19 C20 . . 122.34(15) ?
C18 C19 C14 . . 119.52(14) ?
C20 C19 C14 . . 118.15(14) ?
C21 C20 C19 . . 119.66(15) ?
C21 C20 H20 . . 120.2 ?
C19 C20 H20 . . 120.2 ?
C20 C21 C22 . . 119.02(15) ?
C20 C21 H21 . . 120.5 ?
C22 C21 H21 . . 120.5 ?
N5 C22 C21 . . 123.45(14) ?
N5 C22 C23 . . 117.36(13) ?
C21 C22 C23 . . 119.19(14) ?
N6 C23 C22 . . 117.65(14) ?
N6 C23 H23 . . 121.2 ?
C22 C23 H23 . . 121.2 ?
N7 C24 N8 . . 116.68(14) ?
N7 C24 S2 . . 125.94(12) ?
N8 C24 S2 . . 117.37(12) ?
C26 C25 N8 . . 112.6(10) ?
C26 C25 H25A . . 109.1 ?
N8 C25 H25A . . 109.1 ?
C26 C25 H25B . . 109.1 ?
N8 C25 H25B . . 109.1 ?
H25A C25 H25B . . 107.8 ?
C25 C26 H26A . . 109.5 ?
C25 C26 H26B . . 109.5 ?
H26A C26 H26B . . 109.5 ?
C25 C26 H26C . . 109.5 ?
H26A C26 H26C . . 109.5 ?
H26B C26 H26C . . 109.5 ?
N8 C25A C26A . . 110.7(14) ?
N8 C25A H25C . . 109.5 ?
C26A C25A H25C . . 109.5 ?
N8 C25A H25D . . 109.5 ?
C26A C25A H25D . . 109.5 ?
H25C C25A H25D . . 108.1 ?
C25A C26A H26D . . 109.5 ?
C25A C26A H26E . . 109.5 ?
H26D C26A H26E . . 109.5 ?
C25A C26A H26F . . 109.5 ?
H26D C26A H26F . . 109.5 ?
H26E C26A H26F . . 109.5 ?
H1W O1W H2W . . 104.5 ?
C1S O1S H1S . . 109.5 ?
O1S C1S H1A . . 109.5 ?
O1S C1S H1B . . 109.5 ?
H1A C1S H1B . . 109.5 ?
O1S C1S H1C . . 109.5 ?
H1A C1S H1C . . 109.5 ?
H1B C1S H1C . . 109.5 ?

loop_
_geom_bond_atom_site_label_1
_geom_bond_atom_site_label_2
_geom_bond_site_symmetry_2
_geom_bond_distance
_geom_bond_publ_flag
Ni1 N6 . 2.0339(13) ?
Ni1 N2 . 2.0384(13) ?
Ni1 N1 . 2.1808(13) ?
Ni1 N5 . 2.2120(13) ?
Ni1 S1 . 2.3731(4) ?
Ni1 S2 . 2.4264(4) ?
S1 C11 . 1.7303(15) ?
S2 C24 . 1.7359(15) ?
N1 C9 . 1.3395(19) ?
N1 C1 . 1.3730(19) ?
N2 C10 . 1.2935(19) ?
N2 N3 . 1.3625(17) ?
N3 C11 . 1.3438(19) ?
N4 C11 . 1.3376(19) ?
N4 C12 . 1.457(2) ?
N4 H4 . 0.84(2) ?
N5 C22 . 1.3381(19) ?
N5 C14 . 1.3720(19) ?
N6 C23 . 1.294(2) ?
N6 N7 . 1.3578(18) ?
N7 C24 . 1.3355(19) ?
N8 C24 . 1.343(2) ?
N8 C25A . 1.40(2) ?
N8 C25 . 1.499(15) ?
N8 H8 . 0.85(2) ?
C1 C2 . 1.417(2) ?
C1 C6 . 1.422(2) ?
C2 C3 . 1.373(2) ?
C2 H2 . 0.9500 ?
C3 C4 . 1.412(3) ?
C3 H3 . 0.9500 ?
C4 C5 . 1.366(3) ?
C4 H4A . 0.9500 ?
C5 C6 . 1.416(2) ?
C5 H5 . 0.9500 ?
C6 C7 . 1.412(2) ?
C7 C8 . 1.365(2) ?
C7 H7 . 0.9500 ?
C8 C9 . 1.416(2) ?
C8 H8A . 0.9500 ?
C9 C10 . 1.455(2) ?
C10 H10 . 0.9500 ?
C12 C13 . 1.518(2) ?
C12 H12A . 0.9900 ?
C12 H12B . 0.9900 ?
C13 H13A . 0.9800 ?
C13 H13B . 0.9800 ?
C13 H13C . 0.9800 ?
C14 C15 . 1.416(2) ?
C14 C19 . 1.426(2) ?
C15 C16 . 1.373(2) ?
C15 H15 . 0.9500 ?
C16 C17 . 1.408(2) ?
C16 H16 . 0.9500 ?
C17 C18 . 1.370(2) ?
C17 H17 . 0.9500 ?
C18 C19 . 1.413(2) ?
C18 H18 . 0.9500 ?
C19 C20 . 1.413(2) ?
C20 C21 . 1.363(2) ?
C20 H20 . 0.9500 ?
C21 C22 . 1.418(2) ?
C21 H21 . 0.9500 ?
C22 C23 . 1.451(2) ?
C23 H23 . 0.9500 ?
C25 C26 . 1.474(15) ?
C25 H25A . 0.9900 ?
C25 H25B . 0.9900 ?
C26 H26A . 0.9800 ?
C26 H26B . 0.9800 ?
C26 H26C . 0.9800 ?
C25A C26A . 1.56(2) ?
C25A H25C . 0.9900 ?
C25A H25D . 0.9900 ?
C26A H26D . 0.9800 ?
C26A H26E . 0.9800 ?
C26A H26F . 0.9800 ?
O1W H1W . 0.8700 ?
O1W H2W . 0.8700 ?
O1S C1S . 1.44(2) ?
O1S H1S . 0.8400 ?
C1S H1A . 0.9800 ?
C1S H1B . 0.9800 ?
C1S H1C . 0.9800 ?

loop_
_geom_hbond_atom_site_label_D
_geom_hbond_atom_site_label_H
_geom_hbond_atom_site_label_A
_geom_hbond_site_symmetry_A
_geom_hbond_distance_DH
_geom_hbond_distance_HA
_geom_hbond_distance_DA
_geom_hbond_angle_DHA
_geom_hbond_publ_flag
N4 H4 O1W . 0.84(2) 2.10(3) 2.936(12) 174(2) yes
N4 H4 O1S . 0.84(2) 2.08(4) 2.91(3) 170(2) yes
O1S H1S S2 1_655 0.84 2.46 3.24(2) 153.5 yes
N8 H8 N3 4_565 0.85(2) 2.29(2) 3.1349(19) 174(2) yes

loop_
_geom_torsion_atom_site_label_1
_geom_torsion_atom_site_label_2
_geom_torsion_atom_site_label_3
_geom_torsion_atom_site_label_4
_geom_torsion_site_symmetry_1
_geom_torsion_site_symmetry_2
_geom_torsion_site_symmetry_3
_geom_torsion_site_symmetry_4
_geom_torsion
_geom_torsion_publ_flag
C10 N2 N3 C11 . . . . -178.48(14) ?
Ni1 N2 N3 C11 . . . . 4.53(18) ?
C23 N6 N7 C24 . . . . 179.47(13) ?
Ni1 N6 N7 C24 . . . . 6.23(18) ?
C9 N1 C1 C2 . . . . 178.43(15) ?
Ni1 N1 C1 C2 . . . . -6.1(2) ?
C9 N1 C1 C6 . . . . -1.1(2) ?
Ni1 N1 C1 C6 . . . . 174.43(11) ?
N1 C1 C2 C3 . . . . 179.27(17) ?
C6 C1 C2 C3 . . . . -1.2(3) ?
C1 C2 C3 C4 . . . . 0.4(3) ?
C2 C3 C4 C5 . . . . 0.6(3) ?
C3 C4 C5 C6 . . . . -0.6(3) ?
C4 C5 C6 C7 . . . . 179.03(16) ?
C4 C5 C6 C1 . . . . -0.2(3) ?
N1 C1 C6 C7 . . . . 1.3(2) ?
C2 C1 C6 C7 . . . . -178.14(15) ?
N1 C1 C6 C5 . . . . -179.35(15) ?
C2 C1 C6 C5 . . . . 1.2(2) ?
C5 C6 C7 C8 . . . . -179.50(16) ?
C1 C6 C7 C8 . . . . -0.2(2) ?
C6 C7 C8 C9 . . . . -1.1(2) ?
C1 N1 C9 C8 . . . . -0.3(2) ?
Ni1 N1 C9 C8 . . . . -176.77(12) ?
C1 N1 C9 C10 . . . . 179.83(13) ?
Ni1 N1 C9 C10 . . . . 3.41(16) ?
C7 C8 C9 N1 . . . . 1.4(2) ?
C7 C8 C9 C10 . . . . -178.73(14) ?
N3 N2 C10 C9 . . . . 179.06(13) ?
Ni1 N2 C10 C9 . . . . -3.66(18) ?
N1 C9 C10 N2 . . . . -0.1(2) ?
C8 C9 C10 N2 . . . . -179.93(14) ?
C12 N4 C11 N3 . . . . 2.8(2) ?
C12 N4 C11 S1 . . . . -177.32(13) ?
N2 N3 C11 N4 . . . . 179.34(13) ?
N2 N3 C11 S1 . . . . -0.52(19) ?
Ni1 S1 C11 N4 . . . . 177.62(12) ?
Ni1 S1 C11 N3 . . . . -2.52(14) ?
C11 N4 C12 C13 . . . . 82.1(2) ?
C22 N5 C14 C15 . . . . -177.83(14) ?
Ni1 N5 C14 C15 . . . . 0.2(2) ?
C22 N5 C14 C19 . . . . 1.7(2) ?
Ni1 N5 C14 C19 . . . . 179.77(11) ?
N5 C14 C15 C16 . . . . -178.22(15) ?
C19 C14 C15 C16 . . . . 2.2(2) ?
C14 C15 C16 C17 . . . . -0.6(2) ?
C15 C16 C17 C18 . . . . -1.4(3) ?
C16 C17 C18 C19 . . . . 1.6(3) ?
C17 C18 C19 C20 . . . . -179.83(16) ?
C17 C18 C19 C14 . . . . 0.1(2) ?
N5 C14 C19 C18 . . . . 178.44(14) ?
C15 C14 C19 C18 . . . . -2.0(2) ?
N5 C14 C19 C20 . . . . -1.6(2) ?
C15 C14 C19 C20 . . . . 177.97(15) ?
C18 C19 C20 C21 . . . . -179.63(16) ?
C14 C19 C20 C21 . . . . 0.4(2) ?
C19 C20 C21 C22 . . . . 0.6(2) ?
C14 N5 C22 C21 . . . . -0.7(2) ?
Ni1 N5 C22 C21 . . . . -179.18(12) ?
C14 N5 C22 C23 . . . . 179.15(13) ?
Ni1 N5 C22 C23 . . . . 0.68(17) ?
C20 C21 C22 N5 . . . . -0.4(2) ?
C20 C21 C22 C23 . . . . 179.71(15) ?
N7 N6 C23 C22 . . . . 179.89(13) ?
Ni1 N6 C23 C22 . . . . -6.25(18) ?
N5 C22 C23 N6 . . . . 3.5(2) ?
C21 C22 C23 N6 . . . . -176.61(14) ?
N6 N7 C24 N8 . . . . -179.73(13) ?
N6 N7 C24 S2 . . . . 1.23(19) ?
C25A N8 C24 N7 . . . . 4.5(11) ?
C25 N8 C24 N7 . . . . -2.6(8) ?
C25A N8 C24 S2 . . . . -176.4(11) ?
C25 N8 C24 S2 . . . . 176.5(8) ?
Ni1 S2 C24 N7 . . . . -5.77(14) ?
Ni1 S2 C24 N8 . . . . 175.20(12) ?
C24 N8 C25 C26 . . . . -103.1(11) ?
C24 N8 C25A C26A . . . . -129.9(12) ?
